data_7012459
loop_
_publ_author_name
'Bashall, Alan'
'Garc\'ia, Felipe'
'Hopkins, Alexander A.'
'Wood, Jody A.'
'McPartlin, Mary'
'Woods, Anthony D.'
'Wright, Dominic S.'

_publ_section_title
;
 Reactions of metallated cyclohexyl phosphine (CyPHM) with As(NMe2)3;
 synthesis of [(CyP)4As]-- anions (M = Li or Na, Cy = cyclohexyl)
;
_journal_issue 6
_journal_name_full 'Dalton Transactions'
_journal_page_first 1143
_journal_paper_doi 10.1039/b211037g
_journal_year 2003
_chemical_formula_sum 'C30 H65 As Li N3 P4'
_chemical_formula_weight 673.59
_space_group_IT_number 14
_symmetry_cell_setting monoclinic
_symmetry_space_group_name_Hall '-P 2yn'
_symmetry_space_group_name_H-M 'P 1 21/n 1'
_atom_sites_solution_hydrogens geom
_atom_sites_solution_primary direct
_atom_sites_solution_secondary difmap
_audit_creation_method SHELXL-97
_cell_angle_alpha 90.00
_cell_angle_beta 96.165(2)
_cell_angle_gamma 90.00
_cell_formula_units_Z 4
_cell_length_a 10.2635(3)
_cell_length_b 15.4835(5)
_cell_length_c 24.3220(4)
_cell_measurement_reflns_used 25511
_cell_measurement_temperature 180(2)
_cell_measurement_theta_max 27.48
_cell_measurement_theta_min 1.00
_cell_volume 3842.78(18)
_computing_cell_refinement 'HKL Scalepack (Otwinowski & Minor 1997)'
_computing_data_collection 'Collect (Nonius BV, 1997-2000)'
_computing_data_reduction
;
HKL Denzo and Scalepack (Otwinowski & Minor 1997)
;
_computing_molecular_graphics 'Bruker SHELXTL'
_computing_publication_material 'Bruker SHELXTL'
_computing_structure_refinement 'SHELXL-97 (Sheldrick, 1997)'
_computing_structure_solution 'SHELXS-97 (Sheldrick, 1990)'
_diffrn_ambient_temperature 180(2)
_diffrn_detector_area_resol_mean 9
_diffrn_measured_fraction_theta_full 0.995
_diffrn_measured_fraction_theta_max 0.995
_diffrn_measurement_device '95mm CCD camera on \k-goniostat'
_diffrn_measurement_device_type KappaCCD
_diffrn_measurement_method CCD
_diffrn_radiation_monochromator 'horizonally mounted graphite crystal'
_diffrn_radiation_source 'fine-focus sealed tube'
_diffrn_radiation_type MoK\a
_diffrn_radiation_wavelength 0.71069
_diffrn_reflns_av_R_equivalents 0.0637
_diffrn_reflns_av_sigmaI/netI 0.0759
_diffrn_reflns_limit_h_max 13
_diffrn_reflns_limit_h_min 0
_diffrn_reflns_limit_k_max 20
_diffrn_reflns_limit_k_min -20
_diffrn_reflns_limit_l_max 30
_diffrn_reflns_limit_l_min -31
_diffrn_reflns_number 28746
_diffrn_reflns_theta_full 27.48
_diffrn_reflns_theta_max 27.48
_diffrn_reflns_theta_min 3.61
_exptl_absorpt_coefficient_mu 1.073
_exptl_absorpt_correction_T_max 0.8061
_exptl_absorpt_correction_T_min 0.7905
_exptl_absorpt_process_details
;
multi-scan from symmetry-related measurements (Blessing 1995)
;
_exptl_crystal_colour orange
_exptl_crystal_density_diffrn 1.164
_exptl_crystal_density_method 'not measured'
_exptl_crystal_F_000 1448
_exptl_crystal_size_max 0.23
_exptl_crystal_size_mid 0.22
_exptl_crystal_size_min 0.21
_refine_diff_density_max 0.300
_refine_diff_density_min -0.320
_refine_diff_density_rms 0.059
_refine_ls_extinction_method none
_refine_ls_goodness_of_fit_ref 1.023
_refine_ls_hydrogen_treatment mixed
_refine_ls_matrix_type full
_refine_ls_number_parameters 362
_refine_ls_number_reflns 8768
_refine_ls_number_restraints 15
_refine_ls_restrained_S_all 1.059
_refine_ls_R_factor_all 0.0785
_refine_ls_R_factor_gt 0.0404
_refine_ls_shift/su_max 0.002
_refine_ls_shift/su_mean 0.000
_refine_ls_structure_factor_coef Fsqd
_refine_ls_weighting_details 'calc w=1/[\s^2^(Fo^2^)+(0.0292P)^2^+0.5309P] where P=(Fo^2^+2Fc^2^)/3'
_refine_ls_weighting_scheme calc
_refine_ls_wR_factor_gt 0.0736
_refine_ls_wR_factor_ref 0.0831
_reflns_number_gt 5935
_reflns_number_total 8768
_reflns_threshold_expression >2sigma(I)
_cod_data_source_file b211037g.txt
_cod_data_source_block dw0032
_cod_original_sg_symbol_H-M P2(1)/n
_cod_database_code 7012459

loop_
_symmetry_equiv_pos_as_xyz
'x, y, z'
'-x+1/2, y+1/2, -z+1/2'
'-x, -y, -z'
'x-1/2, -y-1/2, z-1/2'

loop_
_atom_site_label
_atom_site_type_symbol
_atom_site_fract_x
_atom_site_fract_y
_atom_site_fract_z
_atom_site_U_iso_or_equiv
_atom_site_adp_type
_atom_site_occupancy
_atom_site_symmetry_multiplicity
_atom_site_calc_flag
_atom_site_refinement_flags
_atom_site_disorder_assembly
_atom_site_disorder_group
As1 As 1.00667(2) 0.400092(15) 0.912137(9) 0.03318(8) Uani 1 1 d . . .
P1 P 0.81883(6) 0.32786(4) 0.87715(2) 0.03103(15) Uani 1 1 d . . .
P2 P 0.88217(6) 0.22373(4) 0.82569(2) 0.03064(15) Uani 1 1 d . . .
P3 P 1.07536(6) 0.25929(4) 0.80053(2) 0.03044(14) Uani 1 1 d . . .
P4 P 1.17094(6) 0.34084(4) 0.86634(2) 0.03127(15) Uani 1 1 d . . .
Li1 Li 1.0830(4) 0.5701(3) 0.89638(15) 0.0407(10) Uani 1 1 d . . .
N1 N 1.0779(2) 0.58907(15) 0.81057(8) 0.0492(6) Uani 1 1 d . . .
C1 C 0.9489(3) 0.6000(2) 0.78124(12) 0.0692(9) Uani 1 1 d D . .
H1A H 0.9552 0.5991 0.7413 0.093(3) Uiso 1 1 calc R . .
H1B H 0.9121 0.6553 0.7916 0.093(3) Uiso 1 1 calc R . .
H1C H 0.8919 0.5528 0.7909 0.093(3) Uiso 1 1 calc R . .
C2 C 1.1671(4) 0.6494(3) 0.79112(14) 0.1258(18) Uani 1 1 d D . .
H2A H 1.1631 0.6455 0.7508 0.093(3) Uiso 1 1 calc R . .
H2B H 1.2562 0.6363 0.8076 0.093(3) Uiso 1 1 calc R . .
H2C H 1.1432 0.7080 0.8016 0.093(3) Uiso 1 1 calc R . .
N2 N 1.0071(2) 0.66970(14) 0.94030(8) 0.0474(6) Uani 1 1 d . . .
C3 C 0.8804(3) 0.7008(2) 0.91428(12) 0.0651(8) Uani 1 1 d D . .
H3A H 0.8473 0.7460 0.9373 0.093(3) Uiso 1 1 calc R . .
H3B H 0.8179 0.6527 0.9104 0.093(3) Uiso 1 1 calc R . .
H3C H 0.8912 0.7244 0.8777 0.093(3) Uiso 1 1 calc R . .
C4 C 1.0986(3) 0.74180(19) 0.95253(13) 0.0719(9) Uani 1 1 d D . .
H4A H 1.0575 0.7857 0.9740 0.093(3) Uiso 1 1 calc R . .
H4B H 1.1208 0.7672 0.9178 0.093(3) Uiso 1 1 calc R . .
H4C H 1.1785 0.7206 0.9739 0.093(3) Uiso 1 1 calc R . .
N3 N 1.2740(2) 0.54474(14) 0.93323(8) 0.0464(5) Uani 1 1 d . . .
C5 C 1.3836(3) 0.5987(2) 0.92117(13) 0.0749(10) Uani 1 1 d D . .
H5A H 1.4654 0.5747 0.9395 0.093(3) Uiso 1 1 calc R . .
H5B H 1.3713 0.6574 0.9348 0.093(3) Uiso 1 1 calc R . .
H5C H 1.3879 0.6003 0.8811 0.093(3) Uiso 1 1 calc R . .
C6 C 1.2750(3) 0.53364(19) 0.99307(10) 0.0612(8) Uani 1 1 d D . .
H6A H 1.3577 0.5068 1.0081 0.093(3) Uiso 1 1 calc R . .
H6B H 1.2017 0.4966 1.0007 0.093(3) Uiso 1 1 calc R . .
H6C H 1.2663 0.5901 1.0105 0.093(3) Uiso 1 1 calc R . .
C11 C 0.7273(2) 0.39726(14) 0.82244(9) 0.0320(5) Uani 1 1 d . . .
H11 H 0.7874 0.4132 0.7943 0.038 Uiso 1 1 calc R . .
C12 C 0.6812(2) 0.47945(15) 0.84917(9) 0.0394(6) Uani 1 1 d . . .
H12A H 0.7585 0.5129 0.8650 0.047 Uiso 1 1 calc R . .
H12B H 0.6297 0.4637 0.8798 0.047 Uiso 1 1 calc R . .
C13 C 0.5971(3) 0.53588(17) 0.80751(10) 0.0487(7) Uani 1 1 d . . .
H13A H 0.5653 0.5868 0.8268 0.058 Uiso 1 1 calc R . .
H13B H 0.6512 0.5568 0.7789 0.058 Uiso 1 1 calc R . .
C14 C 0.4808(2) 0.48575(18) 0.78000(10) 0.0513(7) Uani 1 1 d . . .
H14A H 0.4218 0.4697 0.8080 0.062 Uiso 1 1 calc R . .
H14B H 0.4308 0.5226 0.7519 0.062 Uiso 1 1 calc R . .
C15 C 0.5263(3) 0.40494(18) 0.75274(11) 0.0529(7) Uani 1 1 d . . .
H15A H 0.5781 0.4214 0.7223 0.063 Uiso 1 1 calc R . .
H15B H 0.4490 0.3718 0.7366 0.063 Uiso 1 1 calc R . .
C16 C 0.6099(2) 0.34791(17) 0.79396(10) 0.0460(6) Uani 1 1 d . . .
H16A H 0.5554 0.3264 0.8222 0.055 Uiso 1 1 calc R . .
H16B H 0.6416 0.2973 0.7743 0.055 Uiso 1 1 calc R . .
C21 C 0.9235(2) 0.14198(14) 0.88165(8) 0.0289(5) Uani 1 1 d . . .
H21 H 0.9662 0.1722 0.9152 0.035 Uiso 1 1 calc R . .
C22 C 0.7947(2) 0.10210(15) 0.89551(9) 0.0381(6) Uani 1 1 d . . .
H22A H 0.7491 0.0752 0.8619 0.046 Uiso 1 1 calc R . .
H22B H 0.7375 0.1481 0.9078 0.046 Uiso 1 1 calc R . .
C23 C 0.8180(2) 0.03402(16) 0.94091(10) 0.0443(6) Uani 1 1 d . . .
H23A H 0.8542 0.0622 0.9758 0.053 Uiso 1 1 calc R . .
H23B H 0.7334 0.0070 0.9472 0.053 Uiso 1 1 calc R . .
C24 C 0.9123(3) -0.03537(16) 0.92558(10) 0.0478(7) Uani 1 1 d . . .
H24A H 0.9312 -0.0755 0.9571 0.057 Uiso 1 1 calc R . .
H24B H 0.8708 -0.0689 0.8937 0.057 Uiso 1 1 calc R . .
C25 C 1.0398(2) 0.00376(16) 0.91075(10) 0.0444(6) Uani 1 1 d . . .
H25A H 1.0963 -0.0426 0.8983 0.053 Uiso 1 1 calc R . .
H25B H 1.0867 0.0309 0.9440 0.053 Uiso 1 1 calc R . .
C26 C 1.0153(2) 0.07133(14) 0.86510(9) 0.0371(6) Uani 1 1 d . . .
H26A H 0.9762 0.0431 0.8307 0.044 Uiso 1 1 calc R . .
H26B H 1.0998 0.0974 0.8577 0.044 Uiso 1 1 calc R . .
C31 C 1.0268(2) 0.34210(14) 0.74602(8) 0.0291(5) Uani 1 1 d . . .
H31 H 0.9811 0.3907 0.7631 0.035 Uiso 1 1 calc R . .
C32 C 1.1505(2) 0.37709(16) 0.72374(9) 0.0393(6) Uani 1 1 d . . .
H32A H 1.2057 0.4063 0.7541 0.047 Uiso 1 1 calc R . .
H32B H 1.2014 0.3282 0.7109 0.047 Uiso 1 1 calc R . .
C33 C 1.1194(3) 0.44073(17) 0.67606(9) 0.0468(7) Uani 1 1 d . . .
H33A H 1.0780 0.4931 0.6898 0.056 Uiso 1 1 calc R . .
H33B H 1.2018 0.4584 0.6615 0.056 Uiso 1 1 calc R . .
C34 C 1.0280(3) 0.40034(17) 0.62998(9) 0.0528(7) Uani 1 1 d . . .
H34A H 1.0055 0.4435 0.6005 0.063 Uiso 1 1 calc R . .
H34B H 1.0726 0.3513 0.6138 0.063 Uiso 1 1 calc R . .
C35 C 0.9041(3) 0.36872(18) 0.65195(9) 0.0500(7) Uani 1 1 d . . .
H35A H 0.8466 0.3413 0.6216 0.060 Uiso 1 1 calc R . .
H35B H 0.8564 0.4185 0.6656 0.060 Uiso 1 1 calc R . .
C36 C 0.9344(2) 0.30374(16) 0.69874(8) 0.0417(6) Uani 1 1 d . . .
H36A H 0.9752 0.2517 0.6843 0.050 Uiso 1 1 calc R . .
H36B H 0.8516 0.2859 0.7130 0.050 Uiso 1 1 calc R . .
C41 C 1.2520(2) 0.25396(14) 0.91227(8) 0.0301(5) Uani 1 1 d . . .
H41 H 1.1833 0.2131 0.9226 0.036 Uiso 1 1 calc R . .
C42 C 1.3525(2) 0.20337(16) 0.88275(9) 0.0401(6) Uani 1 1 d . . .
H42A H 1.3070 0.1742 0.8499 0.048 Uiso 1 1 calc R . .
H42B H 1.4168 0.2442 0.8698 0.048 Uiso 1 1 calc R . .
C43 C 1.4250(2) 0.13609(17) 0.92025(9) 0.0446(6) Uani 1 1 d . . .
H43A H 1.4922 0.1075 0.9002 0.054 Uiso 1 1 calc R . .
H43B H 1.3624 0.0914 0.9299 0.054 Uiso 1 1 calc R . .
C44 C 1.4907(3) 0.17715(18) 0.97301(10) 0.0509(7) Uani 1 1 d . . .
H44A H 1.5322 0.1317 0.9976 0.061 Uiso 1 1 calc R . .
H44B H 1.5600 0.2175 0.9638 0.061 Uiso 1 1 calc R . .
C45 C 1.3901(2) 0.22576(17) 1.00256(9) 0.0455(7) Uani 1 1 d . . .
H45A H 1.4342 0.2538 1.0361 0.055 Uiso 1 1 calc R . .
H45B H 1.3247 0.1845 1.0143 0.055 Uiso 1 1 calc R . .
C46 C 1.3206(2) 0.29428(15) 0.96489(8) 0.0386(6) Uani 1 1 d . . .
H46A H 1.3854 0.3373 0.9549 0.046 Uiso 1 1 calc R . .
H46B H 1.2552 0.3247 0.9850 0.046 Uiso 1 1 calc R . .
H1N H 1.0923 0.5261 0.8000 0.174(19) Uiso 1 1 d RD . .
H2N H 1.0020 0.6385 0.9753 0.109(12) Uiso 1 1 d RD . .
H3N H 1.2807 0.4782 0.9198 0.092(10) Uiso 1 1 d RD . .

loop_
_atom_site_aniso_label
_atom_site_aniso_U_11
_atom_site_aniso_U_22
_atom_site_aniso_U_33
_atom_site_aniso_U_23
_atom_site_aniso_U_13
_atom_site_aniso_U_12
As1 0.03645(15) 0.02871(15) 0.03355(13) -0.00239(10) -0.00002(10) 0.00422(11)
P1 0.0337(4) 0.0265(3) 0.0330(3) 0.0040(2) 0.0043(2) 0.0024(3)
P2 0.0361(4) 0.0257(3) 0.0299(3) 0.0026(2) 0.0027(2) -0.0008(3)
P3 0.0360(4) 0.0293(3) 0.0261(3) 0.0019(2) 0.0034(2) 0.0019(3)
P4 0.0345(4) 0.0302(4) 0.0288(3) 0.0018(2) 0.0016(2) 0.0008(3)
Li1 0.046(3) 0.034(2) 0.042(2) 0.0021(18) 0.0039(18) 0.004(2)
N1 0.0547(16) 0.0482(15) 0.0457(12) 0.0065(10) 0.0100(11) -0.0081(12)
C1 0.059(2) 0.086(3) 0.0615(18) 0.0028(16) 0.0045(16) -0.0049(18)
C2 0.094(3) 0.207(5) 0.075(2) 0.046(3) 0.003(2) -0.070(3)
N2 0.0591(16) 0.0347(13) 0.0495(13) 0.0010(10) 0.0107(11) 0.0135(11)
C3 0.067(2) 0.063(2) 0.0661(18) -0.0034(15) 0.0139(16) 0.0219(17)
C4 0.081(2) 0.0403(19) 0.094(2) -0.0056(16) 0.0046(18) 0.0091(18)
N3 0.0424(14) 0.0404(14) 0.0553(13) -0.0125(10) 0.0008(10) 0.0048(11)
C5 0.0421(19) 0.096(3) 0.086(2) -0.0117(19) 0.0066(16) -0.0009(18)
C6 0.066(2) 0.059(2) 0.0557(17) -0.0075(14) -0.0082(14) 0.0148(16)
C11 0.0291(13) 0.0309(13) 0.0364(12) 0.0072(10) 0.0047(10) 0.0030(11)
C12 0.0380(15) 0.0335(15) 0.0467(14) 0.0023(11) 0.0046(11) 0.0066(12)
C13 0.0503(18) 0.0402(16) 0.0571(15) 0.0140(12) 0.0121(13) 0.0151(14)
C14 0.0353(16) 0.063(2) 0.0561(16) 0.0197(14) 0.0070(12) 0.0118(14)
C15 0.0388(16) 0.061(2) 0.0562(16) 0.0071(14) -0.0072(12) 0.0052(14)
C16 0.0356(15) 0.0453(17) 0.0553(15) 0.0055(12) -0.0041(12) 0.0000(13)
C21 0.0351(13) 0.0242(12) 0.0270(11) 0.0017(9) 0.0020(9) -0.0010(11)
C22 0.0350(14) 0.0305(14) 0.0486(14) 0.0088(11) 0.0044(11) 0.0002(11)
C23 0.0436(16) 0.0353(15) 0.0552(15) 0.0150(12) 0.0113(12) -0.0007(13)
C24 0.0583(18) 0.0301(15) 0.0546(15) 0.0138(12) 0.0041(13) -0.0020(13)
C25 0.0491(17) 0.0313(15) 0.0534(15) 0.0071(11) 0.0076(12) 0.0095(13)
C26 0.0456(16) 0.0289(14) 0.0372(12) 0.0019(10) 0.0065(11) 0.0045(12)
C31 0.0327(13) 0.0273(13) 0.0272(11) 0.0033(9) 0.0037(9) 0.0020(10)
C32 0.0384(15) 0.0441(16) 0.0360(12) 0.0051(11) 0.0066(10) -0.0021(12)
C33 0.0555(18) 0.0475(17) 0.0381(13) 0.0080(12) 0.0090(12) -0.0095(14)
C34 0.078(2) 0.0478(17) 0.0323(13) 0.0106(12) 0.0042(13) -0.0057(15)
C35 0.0591(19) 0.0545(18) 0.0331(13) 0.0054(12) -0.0106(12) -0.0061(15)
C36 0.0476(16) 0.0444(16) 0.0318(12) 0.0044(11) -0.0021(11) -0.0107(13)
C41 0.0304(13) 0.0306(13) 0.0294(11) 0.0013(9) 0.0033(9) 0.0023(10)
C42 0.0399(15) 0.0462(16) 0.0347(12) -0.0047(11) 0.0052(10) 0.0081(12)
C43 0.0381(15) 0.0482(17) 0.0474(14) -0.0014(12) 0.0045(11) 0.0160(13)
C44 0.0448(17) 0.0572(19) 0.0486(15) 0.0020(13) -0.0053(12) 0.0176(14)
C45 0.0478(16) 0.0525(18) 0.0339(13) -0.0011(12) -0.0061(11) 0.0127(14)
C46 0.0410(15) 0.0389(15) 0.0346(12) -0.0041(10) -0.0022(10) 0.0056(12)

loop_
_atom_type_symbol
_atom_type_description
_atom_type_scat_dispersion_real
_atom_type_scat_dispersion_imag
_atom_type_scat_source
C C 0.0033 0.0016 'International Tables Vol C Tables 4.2.6.8 and 6.1.1.4'
H H 0.0000 0.0000 'International Tables Vol C Tables 4.2.6.8 and 6.1.1.4'
N N 0.0061 0.0033 'International Tables Vol C Tables 4.2.6.8 and 6.1.1.4'
P P 0.1023 0.0942 'International Tables Vol C Tables 4.2.6.8 and 6.1.1.4'
As As 0.0499 2.0058 'International Tables Vol C Tables 4.2.6.8 and 6.1.1.4'
Li Li -0.0003 0.0001 'International Tables Vol C Tables 4.2.6.8 and 6.1.1.4'

loop_
_geom_angle_atom_site_label_1
_geom_angle_atom_site_label_2
_geom_angle_atom_site_label_3
_geom_angle
_geom_angle_site_symmetry_1
_geom_angle_site_symmetry_3
_geom_angle_publ_flag
P4 As1 P1 104.70(2) . . ?
P4 As1 Li1 94.49(8) . . ?
P1 As1 Li1 130.01(9) . . ?
C11 P1 P2 99.97(7) . . ?
C11 P1 As1 108.50(7) . . ?
P2 P1 As1 106.30(3) . . ?
C21 P2 P1 98.09(7) . . ?
C21 P2 P3 103.29(7) . . ?
P1 P2 P3 107.86(3) . . ?
C31 P3 P4 100.79(7) . . ?
C31 P3 P2 100.85(7) . . ?
P4 P3 P2 106.66(3) . . ?
C41 P4 P3 99.01(7) . . ?
C41 P4 As1 107.25(6) . . ?
P3 P4 As1 106.82(3) . . ?
N2 Li1 N1 115.8(2) . . ?
N2 Li1 N3 107.69(19) . . ?
N1 Li1 N3 111.84(19) . . ?
N2 Li1 As1 120.33(17) . . ?
N1 Li1 As1 106.95(17) . . ?
N3 Li1 As1 91.63(15) . . ?
C2 N1 C1 110.3(3) . . ?
C2 N1 Li1 118.2(2) . . ?
C1 N1 Li1 115.5(2) . . ?
C2 N1 H1N 115.3 . . ?
C1 N1 H1N 97.9 . . ?
Li1 N1 H1N 97.3 . . ?
N1 C1 H1A 109.5 . . ?
N1 C1 H1B 109.5 . . ?
H1A C1 H1B 109.5 . . ?
N1 C1 H1C 109.5 . . ?
H1A C1 H1C 109.5 . . ?
H1B C1 H1C 109.5 . . ?
N1 C2 H2A 109.5 . . ?
N1 C2 H2B 109.5 . . ?
H2A C2 H2B 109.5 . . ?
N1 C2 H2C 109.5 . . ?
H2A C2 H2C 109.5 . . ?
H2B C2 H2C 109.5 . . ?
C3 N2 C4 110.9(2) . . ?
C3 N2 Li1 112.8(2) . . ?
C4 N2 Li1 113.7(2) . . ?
C3 N2 H2N 114.1 . . ?
C4 N2 H2N 106.8 . . ?
Li1 N2 H2N 98.0 . . ?
N2 C3 H3A 109.5 . . ?
N2 C3 H3B 109.5 . . ?
H3A C3 H3B 109.5 . . ?
N2 C3 H3C 109.5 . . ?
H3A C3 H3C 109.5 . . ?
H3B C3 H3C 109.5 . . ?
N2 C4 H4A 109.5 . . ?
N2 C4 H4B 109.5 . . ?
H4A C4 H4B 109.5 . . ?
N2 C4 H4C 109.5 . . ?
H4A C4 H4C 109.5 . . ?
H4B C4 H4C 109.5 . . ?
C6 N3 C5 110.1(2) . . ?
C6 N3 Li1 110.63(19) . . ?
C5 N3 Li1 120.8(2) . . ?
C6 N3 H3N 101.1 . . ?
C5 N3 H3N 114.1 . . ?
Li1 N3 H3N 97.8 . . ?
N3 C5 H5A 109.5 . . ?
N3 C5 H5B 109.5 . . ?
H5A C5 H5B 109.5 . . ?
N3 C5 H5C 109.5 . . ?
H5A C5 H5C 109.5 . . ?
H5B C5 H5C 109.5 . . ?
N3 C6 H6A 109.5 . . ?
N3 C6 H6B 109.5 . . ?
H6A C6 H6B 109.5 . . ?
N3 C6 H6C 109.5 . . ?
H6A C6 H6C 109.5 . . ?
H6B C6 H6C 109.5 . . ?
C12 C11 C16 110.14(19) . . ?
C12 C11 P1 109.20(15) . . ?
C16 C11 P1 110.14(16) . . ?
C12 C11 H11 109.1 . . ?
C16 C11 H11 109.1 . . ?
P1 C11 H11 109.1 . . ?
C11 C12 C13 111.84(19) . . ?
C11 C12 H12A 109.2 . . ?
C13 C12 H12A 109.2 . . ?
C11 C12 H12B 109.2 . . ?
C13 C12 H12B 109.2 . . ?
H12A C12 H12B 107.9 . . ?
C14 C13 C12 111.1(2) . . ?
C14 C13 H13A 109.4 . . ?
C12 C13 H13A 109.4 . . ?
C14 C13 H13B 109.4 . . ?
C12 C13 H13B 109.4 . . ?
H13A C13 H13B 108.0 . . ?
C15 C14 C13 110.5(2) . . ?
C15 C14 H14A 109.5 . . ?
C13 C14 H14A 109.5 . . ?
C15 C14 H14B 109.5 . . ?
C13 C14 H14B 109.5 . . ?
H14A C14 H14B 108.1 . . ?
C14 C15 C16 111.6(2) . . ?
C14 C15 H15A 109.3 . . ?
C16 C15 H15A 109.3 . . ?
C14 C15 H15B 109.3 . . ?
C16 C15 H15B 109.3 . . ?
H15A C15 H15B 108.0 . . ?
C11 C16 C15 111.6(2) . . ?
C11 C16 H16A 109.3 . . ?
C15 C16 H16A 109.3 . . ?
C11 C16 H16B 109.3 . . ?
C15 C16 H16B 109.3 . . ?
H16A C16 H16B 108.0 . . ?
C22 C21 C26 109.98(19) . . ?
C22 C21 P2 107.41(15) . . ?
C26 C21 P2 113.00(14) . . ?
C22 C21 H21 108.8 . . ?
C26 C21 H21 108.8 . . ?
P2 C21 H21 108.8 . . ?
C21 C22 C23 111.50(19) . . ?
C21 C22 H22A 109.3 . . ?
C23 C22 H22A 109.3 . . ?
C21 C22 H22B 109.3 . . ?
C23 C22 H22B 109.3 . . ?
H22A C22 H22B 108.0 . . ?
C24 C23 C22 111.42(19) . . ?
C24 C23 H23A 109.3 . . ?
C22 C23 H23A 109.3 . . ?
C24 C23 H23B 109.3 . . ?
C22 C23 H23B 109.3 . . ?
H23A C23 H23B 108.0 . . ?
C25 C24 C23 111.3(2) . . ?
C25 C24 H24A 109.4 . . ?
C23 C24 H24A 109.4 . . ?
C25 C24 H24B 109.4 . . ?
C23 C24 H24B 109.4 . . ?
H24A C24 H24B 108.0 . . ?
C24 C25 C26 111.5(2) . . ?
C24 C25 H25A 109.3 . . ?
C26 C25 H25A 109.3 . . ?
C24 C25 H25B 109.3 . . ?
C26 C25 H25B 109.3 . . ?
H25A C25 H25B 108.0 . . ?
C25 C26 C21 110.95(17) . . ?
C25 C26 H26A 109.4 . . ?
C21 C26 H26A 109.4 . . ?
C25 C26 H26B 109.4 . . ?
C21 C26 H26B 109.4 . . ?
H26A C26 H26B 108.0 . . ?
C36 C31 C32 110.00(17) . . ?
C36 C31 P3 111.26(15) . . ?
C32 C31 P3 108.95(15) . . ?
C36 C31 H31 108.9 . . ?
C32 C31 H31 108.9 . . ?
P3 C31 H31 108.9 . . ?
C33 C32 C31 112.5(2) . . ?
C33 C32 H32A 109.1 . . ?
C31 C32 H32A 109.1 . . ?
C33 C32 H32B 109.1 . . ?
C31 C32 H32B 109.1 . . ?
H32A C32 H32B 107.8 . . ?
C34 C33 C32 110.9(2) . . ?
C34 C33 H33A 109.5 . . ?
C32 C33 H33A 109.5 . . ?
C34 C33 H33B 109.5 . . ?
C32 C33 H33B 109.5 . . ?
H33A C33 H33B 108.0 . . ?
C35 C34 C33 110.44(19) . . ?
C35 C34 H34A 109.6 . . ?
C33 C34 H34A 109.6 . . ?
C35 C34 H34B 109.6 . . ?
C33 C34 H34B 109.6 . . ?
H34A C34 H34B 108.1 . . ?
C34 C35 C36 111.4(2) . . ?
C34 C35 H35A 109.3 . . ?
C36 C35 H35A 109.3 . . ?
C34 C35 H35B 109.3 . . ?
C36 C35 H35B 109.3 . . ?
H35A C35 H35B 108.0 . . ?
C35 C36 C31 111.4(2) . . ?
C35 C36 H36A 109.3 . . ?
C31 C36 H36A 109.3 . . ?
C35 C36 H36B 109.3 . . ?
C31 C36 H36B 109.3 . . ?
H36A C36 H36B 108.0 . . ?
C46 C41 C42 109.18(18) . . ?
C46 C41 P4 109.86(15) . . ?
C42 C41 P4 111.32(14) . . ?
C46 C41 H41 108.8 . . ?
C42 C41 H41 108.8 . . ?
P4 C41 H41 108.8 . . ?
C43 C42 C41 112.24(17) . . ?
C43 C42 H42A 109.2 . . ?
C41 C42 H42A 109.2 . . ?
C43 C42 H42B 109.2 . . ?
C41 C42 H42B 109.2 . . ?
H42A C42 H42B 107.9 . . ?
C42 C43 C44 111.2(2) . . ?
C42 C43 H43A 109.4 . . ?
C44 C43 H43A 109.4 . . ?
C42 C43 H43B 109.4 . . ?
C44 C43 H43B 109.4 . . ?
H43A C43 H43B 108.0 . . ?
C45 C44 C43 110.1(2) . . ?
C45 C44 H44A 109.6 . . ?
C43 C44 H44A 109.6 . . ?
C45 C44 H44B 109.6 . . ?
C43 C44 H44B 109.6 . . ?
H44A C44 H44B 108.2 . . ?
C44 C45 C46 110.94(19) . . ?
C44 C45 H45A 109.5 . . ?
C46 C45 H45A 109.5 . . ?
C44 C45 H45B 109.5 . . ?
C46 C45 H45B 109.5 . . ?
H45A C45 H45B 108.0 . . ?
C45 C46 C41 111.25(19) . . ?
C45 C46 H46A 109.4 . . ?
C41 C46 H46A 109.4 . . ?
C45 C46 H46B 109.4 . . ?
C41 C46 H46B 109.4 . . ?
H46A C46 H46B 108.0 . . ?

loop_
_geom_bond_atom_site_label_1
_geom_bond_atom_site_label_2
_geom_bond_distance
_geom_bond_site_symmetry_2
_geom_bond_publ_flag
As1 P4 2.3083(6) . ?
As1 P1 2.3107(7) . ?
As1 Li1 2.784(4) . ?
P1 C11 1.881(2) . ?
P1 P2 2.1825(8) . ?
P2 C21 1.874(2) . ?
P2 P3 2.2069(8) . ?
P3 C31 1.873(2) . ?
P3 P4 2.1867(8) . ?
P4 C41 1.884(2) . ?
Li1 N2 2.076(4) . ?
Li1 N1 2.103(4) . ?
Li1 N3 2.103(5) . ?
N1 C2 1.424(4) . ?
N1 C1 1.445(3) . ?
N1 H1N 1.0224 . ?
C1 H1A 0.9800 . ?
C1 H1B 0.9800 . ?
C1 H1C 0.9800 . ?
C2 H2A 0.9800 . ?
C2 H2B 0.9800 . ?
C2 H2C 0.9800 . ?
N2 C3 1.465(3) . ?
N2 C4 1.469(4) . ?
N2 H2N 0.9856 . ?
C3 H3A 0.9800 . ?
C3 H3B 0.9800 . ?
C3 H3C 0.9800 . ?
C4 H4A 0.9800 . ?
C4 H4B 0.9800 . ?
C4 H4C 0.9800 . ?
N3 C6 1.464(3) . ?
N3 C5 1.456(3) . ?
N3 H3N 1.0845 . ?
C5 H5A 0.9800 . ?
C5 H5B 0.9800 . ?
C5 H5C 0.9800 . ?
C6 H6A 0.9800 . ?
C6 H6B 0.9800 . ?
C6 H6C 0.9800 . ?
C11 C12 1.527(3) . ?
C11 C16 1.529(3) . ?
C11 H11 1.0000 . ?
C12 C13 1.532(3) . ?
C12 H12A 0.9900 . ?
C12 H12B 0.9900 . ?
C13 C14 1.518(4) . ?
C13 H13A 0.9900 . ?
C13 H13B 0.9900 . ?
C14 C15 1.513(4) . ?
C14 H14A 0.9900 . ?
C14 H14B 0.9900 . ?
C15 C16 1.528(3) . ?
C15 H15A 0.9900 . ?
C15 H15B 0.9900 . ?
C16 H16A 0.9900 . ?
C16 H16B 0.9900 . ?
C21 C22 1.529(3) . ?
C21 C26 1.526(3) . ?
C21 H21 1.0000 . ?
C22 C23 1.527(3) . ?
C22 H22A 0.9900 . ?
C22 H22B 0.9900 . ?
C23 C24 1.519(3) . ?
C23 H23A 0.9900 . ?
C23 H23B 0.9900 . ?
C24 C25 1.521(3) . ?
C24 H24A 0.9900 . ?
C24 H24B 0.9900 . ?
C25 C26 1.527(3) . ?
C25 H25A 0.9900 . ?
C25 H25B 0.9900 . ?
C26 H26A 0.9900 . ?
C26 H26B 0.9900 . ?
C31 C36 1.530(3) . ?
C31 C32 1.532(3) . ?
C31 H31 1.0000 . ?
C32 C33 1.529(3) . ?
C32 H32A 0.9900 . ?
C32 H32B 0.9900 . ?
C33 C34 1.517(3) . ?
C33 H33A 0.9900 . ?
C33 H33B 0.9900 . ?
C34 C35 1.513(4) . ?
C34 H34A 0.9900 . ?
C34 H34B 0.9900 . ?
C35 C36 1.526(3) . ?
C35 H35A 0.9900 . ?
C35 H35B 0.9900 . ?
C36 H36A 0.9900 . ?
C36 H36B 0.9900 . ?
C41 C46 1.526(3) . ?
C41 C42 1.534(3) . ?
C41 H41 1.0000 . ?
C42 C43 1.525(3) . ?
C42 H42A 0.9900 . ?
C42 H42B 0.9900 . ?
C43 C44 1.523(3) . ?
C43 H43A 0.9900 . ?
C43 H43B 0.9900 . ?
C44 C45 1.519(3) . ?
C44 H44A 0.9900 . ?
C44 H44B 0.9900 . ?
C45 C46 1.528(3) . ?
C45 H45A 0.9900 . ?
C45 H45B 0.9900 . ?
C46 H46A 0.9900 . ?
C46 H46B 0.9900 . ?

loop_
_geom_torsion_atom_site_label_1
_geom_torsion_atom_site_label_2
_geom_torsion_atom_site_label_3
_geom_torsion_atom_site_label_4
_geom_torsion
_geom_torsion_site_symmetry_1
_geom_torsion_site_symmetry_2
_geom_torsion_site_symmetry_3
_geom_torsion_site_symmetry_4
_geom_torsion_publ_flag
P4 As1 P1 C11 -98.79(7) . . . . ?
Li1 As1 P1 C11 10.23(13) . . . . ?
P4 As1 P1 P2 7.95(3) . . . . ?
Li1 As1 P1 P2 116.96(10) . . . . ?
C11 P1 P2 C21 -162.96(10) . . . . ?
As1 P1 P2 C21 84.27(7) . . . . ?
C11 P1 P2 P3 90.20(8) . . . . ?
As1 P1 P2 P3 -22.57(4) . . . . ?
C21 P2 P3 C31 -178.89(10) . . . . ?
P1 P2 P3 C31 -75.72(7) . . . . ?
C21 P2 P3 P4 -74.04(7) . . . . ?
P1 P2 P3 P4 29.13(4) . . . . ?
C31 P3 P4 C41 -167.20(9) . . . . ?
P2 P3 P4 C41 87.90(7) . . . . ?
C31 P3 P4 As1 81.60(7) . . . . ?
P2 P3 P4 As1 -23.30(4) . . . . ?
P1 As1 P4 C41 -95.92(8) . . . . ?
Li1 As1 P4 C41 130.66(11) . . . . ?
P1 As1 P4 P3 9.45(3) . . . . ?
Li1 As1 P4 P3 -123.97(8) . . . . ?
P4 As1 Li1 N2 -167.00(19) . . . . ?
P1 As1 Li1 N2 79.5(2) . . . . ?
P4 As1 Li1 N1 58.07(16) . . . . ?
P1 As1 Li1 N1 -55.4(2) . . . . ?
P4 As1 Li1 N3 -55.37(12) . . . . ?
P1 As1 Li1 N3 -168.83(7) . . . . ?
N2 Li1 N1 C2 72.9(4) . . . . ?
N3 Li1 N1 C2 -51.0(4) . . . . ?
As1 Li1 N1 C2 -149.9(3) . . . . ?
N2 Li1 N1 C1 -60.9(3) . . . . ?
N3 Li1 N1 C1 175.2(2) . . . . ?
As1 Li1 N1 C1 76.3(2) . . . . ?
N1 Li1 N2 C3 46.6(3) . . . . ?
N3 Li1 N2 C3 172.7(2) . . . . ?
As1 Li1 N2 C3 -84.6(2) . . . . ?
N1 Li1 N2 C4 -80.7(3) . . . . ?
N3 Li1 N2 C4 45.3(3) . . . . ?
As1 Li1 N2 C4 148.1(2) . . . . ?
N2 Li1 N3 C6 50.4(3) . . . . ?
N1 Li1 N3 C6 178.8(2) . . . . ?
As1 Li1 N3 C6 -72.2(2) . . . . ?
N2 Li1 N3 C5 -80.3(3) . . . . ?
N1 Li1 N3 C5 48.0(3) . . . . ?
As1 Li1 N3 C5 157.02(19) . . . . ?
P2 P1 C11 C12 -175.94(14) . . . . ?
As1 P1 C11 C12 -64.89(16) . . . . ?
P2 P1 C11 C16 62.99(16) . . . . ?
As1 P1 C11 C16 174.04(14) . . . . ?
C16 C11 C12 C13 -54.7(3) . . . . ?
P1 C11 C12 C13 -175.76(17) . . . . ?
C11 C12 C13 C14 56.1(3) . . . . ?
C12 C13 C14 C15 -56.1(3) . . . . ?
C13 C14 C15 C16 56.4(3) . . . . ?
C12 C11 C16 C15 54.5(3) . . . . ?
P1 C11 C16 C15 175.01(17) . . . . ?
C14 C15 C16 C11 -56.1(3) . . . . ?
P1 P2 C21 C22 78.52(15) . . . . ?
P3 P2 C21 C22 -170.88(13) . . . . ?
P1 P2 C21 C26 -160.00(15) . . . . ?
P3 P2 C21 C26 -49.40(17) . . . . ?
C26 C21 C22 C23 56.5(2) . . . . ?
P2 C21 C22 C23 179.87(16) . . . . ?
C21 C22 C23 C24 -55.5(3) . . . . ?
C22 C23 C24 C25 54.2(3) . . . . ?
C23 C24 C25 C26 -54.8(3) . . . . ?
C24 C25 C26 C21 56.5(3) . . . . ?
C22 C21 C26 C25 -56.8(2) . . . . ?
P2 C21 C26 C25 -176.82(17) . . . . ?
P4 P3 C31 C36 -169.35(14) . . . . ?
P2 P3 C31 C36 -59.85(16) . . . . ?
P4 P3 C31 C32 69.22(15) . . . . ?
P2 P3 C31 C32 178.71(14) . . . . ?
C36 C31 C32 C33 53.8(3) . . . . ?
P3 C31 C32 C33 176.00(16) . . . . ?
C31 C32 C33 C34 -55.3(3) . . . . ?
C32 C33 C34 C35 56.3(3) . . . . ?
C33 C34 C35 C36 -57.6(3) . . . . ?
C34 C35 C36 C31 57.1(3) . . . . ?
C32 C31 C36 C35 -54.2(3) . . . . ?
P3 C31 C36 C35 -175.03(17) . . . . ?
P3 P4 C41 C46 -176.31(14) . . . . ?
As1 P4 C41 C46 -65.46(15) . . . . ?
P3 P4 C41 C42 62.63(16) . . . . ?
As1 P4 C41 C42 173.48(14) . . . . ?
C46 C41 C42 C43 55.3(3) . . . . ?
P4 C41 C42 C43 176.73(17) . . . . ?
C41 C42 C43 C44 -55.7(3) . . . . ?
C42 C43 C44 C45 55.8(3) . . . . ?
C43 C44 C45 C46 -57.3(3) . . . . ?
C44 C45 C46 C41 58.6(3) . . . . ?
C42 C41 C46 C45 -56.4(2) . . . . ?
P4 C41 C46 C45 -178.73(16) . . . . ?
